data_4125431
loop_
_publ_author_name
'Lopchuk, Justin M.'
'Fjelbye, Kasper'
'Kawamata, Yu'
'Malins, Lara R.'
'Pan, Chung-Mao'
'Gianatassio, Ryan'
'Wang, Jie'
'Prieto, Liher'
'Bradow, James'
'Brandt, Thomas A.'
'Collins, Michael R.'
'Elleraas, Jeff'
'Ewanicki, Jason'
'Farrell, William'
'Fadeyi, Olugbeminiyi O.'
'Gallego, Gary M.'
'Mousseau, James J.'
'Oliver, Robert'
'Sach, Neal W.'
'Smith, Jason K.'
'Spangler, Jillian E.'
'Zhu, Huichin'
'Zhu, Jinjiang'
'Baran, Phil S.'

_publ_section_title
;
 Strain-Release Heteroatom Functionalization: Development, Scope, and
 Stereospecificity.
;
_journal_issue 8
_journal_name_full 'Journal of the American Chemical Society'
_journal_page_first 3209
_journal_page_last 3226
_journal_paper_doi 10.1021/jacs.6b13229
_journal_volume 139
_journal_year 2017
_chemical_absolute_configuration unk
_chemical_formula_moiety 'C11 H10 F2 O2 S'
_chemical_formula_sum 'C11 H10 F2 O2 S'
_chemical_formula_weight 244.26
_space_group_crystal_system orthorhombic
_space_group_IT_number 33
_space_group_name_Hall 'P 2c -2n'
_space_group_name_H-M_alt 'P n a 21'
_symmetry_Int_Tables_number 33
_symmetry_space_group_name_Hall 'P 2c -2n'
_symmetry_space_group_name_H-M 'P n a 21'
_audit_creation_date 2016-03-02
_audit_creation_method
;
Olex2 1.2
(compiled Sep 16 2015 11:44:03 for OlexSys, GUI svn.r5103)
;
_cell_angle_alpha 90
_cell_angle_beta 90
_cell_angle_gamma 90
_cell_formula_units_Z 4
_cell_length_a 6.7725(7)
_cell_length_b 13.8233(13)
_cell_length_c 11.1737(18)
_cell_measurement_reflns_used 1879
_cell_measurement_temperature 100
_cell_measurement_theta_max 26.366
_cell_measurement_theta_min 2.344
_cell_volume 1046.1(2)
_computing_cell_refinement 'SAINT v8.34A (Bruker, 2013)'
_computing_data_reduction 'SAINT v8.34A (Bruker, 2013)'
_computing_molecular_graphics 'Olex2 (Dolomanov et al., 2009)'
_computing_publication_material 'Olex2 (Dolomanov et al., 2009)'
_computing_structure_refinement 'olex2.refine (Bourhis et al., 2015)'
_computing_structure_solution 'SIR2004 (Burla et al., 2007)'
_diffrn_ambient_temperature 100.0
_diffrn_measured_fraction_theta_full 0.8386
_diffrn_measured_fraction_theta_max 0.8386
_diffrn_radiation_type 'Mo K\a'
_diffrn_radiation_wavelength 0.71073
_diffrn_reflns_av_R_equivalents 0.0271
_diffrn_reflns_av_unetI/netI 0.0312
_diffrn_reflns_limit_h_max 7
_diffrn_reflns_limit_h_min -8
_diffrn_reflns_limit_k_max 16
_diffrn_reflns_limit_k_min -17
_diffrn_reflns_limit_l_max 13
_diffrn_reflns_limit_l_min -10
_diffrn_reflns_number 5198
_diffrn_reflns_theta_full 26.5000
_diffrn_reflns_theta_max 26.37
_diffrn_reflns_theta_min 2.34
_exptl_absorpt_coefficient_mu 0.318
_exptl_absorpt_correction_T_max 0.0932
_exptl_absorpt_correction_T_min 0.0668
_exptl_absorpt_correction_type multi-scan
_exptl_absorpt_process_details
;
SADABS-2014/5 (Bruker,2014/5) was used for absorption correction.
wR2(int) was 0.0469 before and 0.0419 after correction.
The Ratio of minimum to maximum transmission is 0.7167.
The \l/2 correction factor is 0.00150.
;
_exptl_crystal_colour colourless
_exptl_crystal_colour_primary colourless
_exptl_crystal_density_diffrn 1.5509
_exptl_crystal_description block
_exptl_crystal_F_000 504.8378
_exptl_crystal_size_max 0.3
_exptl_crystal_size_mid 0.3
_exptl_crystal_size_min 0.3
_refine_diff_density_max 0.3468
_refine_diff_density_min -0.3026
_refine_diff_density_rms 0.0490
_refine_ls_abs_structure_details 'Flack, H. D. (1983). Acta Cryst. A39, 876-881.'
_refine_ls_abs_structure_Flack 0.3(2)
_refine_ls_d_res_high 0.8002
_refine_ls_d_res_low 8.6898
_refine_ls_goodness_of_fit_ref 1.0374
_refine_ls_hydrogen_treatment constr
_refine_ls_matrix_type full
_refine_ls_number_constraints 32
_refine_ls_number_parameters 173
_refine_ls_number_reflns 1792
_refine_ls_number_restraints 0
_refine_ls_restrained_S_all 1.0374
_refine_ls_R_factor_all 0.0386
_refine_ls_R_factor_gt 0.0308
_refine_ls_shift/su_max 0.9727
_refine_ls_shift/su_mean 0.1832
_refine_ls_structure_factor_coef Fsqd
_refine_ls_weighting_details 'w=1/[\s^2^(Fo^2^)+(0.0440P)^2^+0.1936P] where P=(Fo^2^+2Fc^2^)/3'
_refine_ls_weighting_scheme calc
_refine_ls_wR_factor_gt 0.0765
_refine_ls_wR_factor_ref 0.0822
_reflns_Friedel_coverage 0.659
_reflns_limit_h_max 8
_reflns_limit_h_min -8
_reflns_limit_k_max 17
_reflns_limit_k_min -17
_reflns_limit_l_max 13
_reflns_limit_l_min -10
_reflns_number_gt 1549
_reflns_number_total 1792
_reflns_threshold_expression I>=2u(I)
_cod_data_source_file ja6b13229_si_021.cif
_cod_data_source_block baran566_b
_cod_depositor_comments 'Adding full bibliography for 4125430--4125440.cif.'
_cod_original_sg_symbol_Hall ' P 2c -2n'
_cod_database_code 4125431
_olex2_refinement_description
;
1. Twinned data refinement
 Scales: 0.7(2) 0.3(2)
2. Fixed Uiso
 At 1.2 times of:
  All C(H) groups, All C(H,H) groups
3. Uiso/Uaniso restraints and constraints
Uanis(C7) = Uanis(C7')
Uanis(C9') = Uanis(C9)
Uanis(C11) = Uanis(C8')
4. Rigid body (RIGU) restrains
 C8, C9, C11, C10, C8', C9', C10', C11', C7, C7'
 with sigma for 1-2 distances of 0.002 and sigma for 1-3 distances of 0.002
5. Others
 Sof(C8')=Sof(H8'A)=Sof(H8'B)=Sof(C9')=Sof(H9'A)=Sof(H9'B)=Sof(C10')=Sof(H10')=
 Sof(C11')=Sof(H11C)=Sof(H11D)=Sof(C7')=1-FVAR(1)
 Sof(C7)=Sof(C8)=Sof(H8a)=Sof(H8b)=Sof(C9)=Sof(H9a)=Sof(H9b)=Sof(C11)=
 Sof(H11a)=Sof(H11b)=Sof(C10)=Sof(H10)=FVAR(1)
6.a Ternary CH refined with riding coordinates:
 C10(H10), C10'(H10')
6.b Secondary CH2 refined with riding coordinates:
 C8(H8a,H8b), C9(H9a,H9b), C11(H11a,H11b), C8'(H8'A,H8'B), C9'(H9'A,H9'B),
 C11'(H11C,H11D)
6.c Aromatic/amide H refined with riding coordinates:
 C2(H2), C4(H4), C6(H6)
;
_olex2_submission_special_instructions 'No special instructions were received'

loop_
_space_group_symop_id
_space_group_symop_operation_xyz
1 x,y,z
2 -x,-y,z+1/2
3 -x+1/2,y+1/2,z+1/2
4 x+1/2,-y+1/2,z

loop_
_atom_site_label
_atom_site_type_symbol
_atom_site_fract_x
_atom_site_fract_y
_atom_site_fract_z
_atom_site_U_iso_or_equiv
_atom_site_adp_type
_atom_site_occupancy
_atom_site_refinement_flags_posn
_atom_site_refinement_flags_adp
_atom_site_disorder_group
S1 S 0.51139(6) 0.47136(3) 0.49856(16) 0.01754(15) Uani 1.000000 . . .
F1 F 0.5568(5) 0.7969(2) 0.2908(3) 0.0355(7) Uani 1.000000 . . .
O2 O 0.5921(5) 0.43825(18) 0.6119(3) 0.0240(7) Uani 1.000000 . . .
F2 F 0.5518(5) 0.7968(2) 0.7093(3) 0.0370(8) Uani 1.000000 . . .
O1 O 0.5989(5) 0.43910(18) 0.3890(3) 0.0239(7) Uani 1.000000 . . .
C2 C 0.5322(6) 0.6484(4) 0.3891(4) 0.0224(11) Uani 1.000000 . . .
H2 H 0.5275(6) 0.6152(4) 0.3147(4) 0.0268(14) Uiso 1.000000 R . .
C3 C 0.5465(7) 0.7490(4) 0.3973(4) 0.0230(11) Uani 1.000000 . . .
C1 C 0.5251(2) 0.59961(12) 0.5011(6) 0.0155(4) Uani 1.000000 . . .
C4 C 0.5516(3) 0.79919(14) 0.5005(6) 0.0239(5) Uani 1.000000 . . .
H4 H 0.5609(3) 0.86777(14) 0.5008(6) 0.0287(6) Uiso 1.000000 R . .
C7 C 0.2679(17) 0.4386(7) 0.4883(9) 0.0131(13) Uani 0.666(8) . U 1
C6 C 0.5288(6) 0.6470(3) 0.6078(4) 0.0168(10) Uani 1.000000 . . .
H6 H 0.5217(6) 0.6124(3) 0.6811(4) 0.0201(12) Uiso 1.000000 R . .
C5 C 0.5429(7) 0.7465(4) 0.6073(4) 0.0211(10) Uani 1.000000 . . .
C8 C 0.1294(15) 0.4198(6) 0.5920(7) 0.0210(14) Uani 0.666(8) . U 1
H8a H 0.1980(15) 0.4043(6) 0.6678(7) 0.0252(17) Uiso 0.666(8) R . 1
H8b H 0.0301(15) 0.4714(6) 0.6041(7) 0.0252(17) Uiso 0.666(8) R . 1
C9 C 0.048(2) 0.3294(9) 0.5257(6) 0.0226(14) Uani 0.666(8) . U 1
H9a H 0.079(2) 0.2674(9) 0.5656(6) 0.0272(16) Uiso 0.666(8) R . 1
H9b H -0.095(2) 0.3337(9) 0.5062(6) 0.0272(16) Uiso 0.666(8) R . 1
C11 C 0.1508(12) 0.4532(5) 0.3722(6) 0.0185(17) Uani 0.666(8) . U 1
H11a H 0.0152(12) 0.4794(5) 0.3787(6) 0.022(2) Uiso 0.666(8) R . 1
H11b H 0.2245(12) 0.4739(5) 0.3001(6) 0.022(2) Uiso 0.666(8) R . 1
C10 C 0.1867(9) 0.3539(4) 0.4181(5) 0.0171(17) Uani 0.666(8) . U 1
H10 H 0.2712(9) 0.3051(4) 0.3764(5) 0.021(2) Uiso 0.666(8) R . 1
C8' C 0.127(3) 0.4182(11) 0.4022(12) 0.0185(17) Uani 0.334(8) . U 2
H8'A H 0.209(3) 0.3981(11) 0.3334(12) 0.022(2) Uiso 0.334(8) R . 2
H8'B H 0.022(3) 0.4638(11) 0.3773(12) 0.022(2) Uiso 0.334(8) R . 2
C9' C 0.052(5) 0.332(2) 0.4821(12) 0.0226(14) Uani 0.334(8) . U 2
H9'A H -0.090(5) 0.337(2) 0.5018(12) 0.0272(16) Uiso 0.334(8) R . 2
H9'B H 0.080(5) 0.268(2) 0.4463(12) 0.0272(16) Uiso 0.334(8) R . 2
C10' C 0.180(2) 0.3538(11) 0.5849(12) 0.031(4) Uani 0.334(8) . U 2
H10' H 0.272(2) 0.3068(11) 0.6237(12) 0.037(5) Uiso 0.334(8) R . 2
C11' C 0.136(3) 0.4526(12) 0.6304(12) 0.023(4) Uani 0.334(8) . U 2
H11C H -0.004(3) 0.4739(12) 0.6276(12) 0.028(5) Uiso 0.334(8) R . 2
H11D H 0.208(3) 0.4742(12) 0.7024(12) 0.028(5) Uiso 0.334(8) R . 2
C7' C 0.247(4) 0.4516(16) 0.5141(14) 0.0131(13) Uani 0.334(8) . U 2

loop_
_atom_site_aniso_label
_atom_site_aniso_U_11
_atom_site_aniso_U_22
_atom_site_aniso_U_33
_atom_site_aniso_U_12
_atom_site_aniso_U_13
_atom_site_aniso_U_23
S1 0.0150(2) 0.0168(2) 0.0207(3) 0.00028(16) 0.0005(6) -0.0000(6)
F1 0.0438(17) 0.0349(16) 0.0278(18) -0.0095(15) -0.0058(15) 0.0154(12)
O2 0.0254(17) 0.0215(15) 0.025(2) 0.0040(14) 0.0004(16) 0.0079(14)
F2 0.0441(18) 0.0334(15) 0.0336(19) -0.0024(15) 0.0084(16) -0.0196(12)
O1 0.0192(16) 0.0278(16) 0.025(2) 0.0011(14) 0.0024(15) -0.0068(14)
C2 0.012(2) 0.034(3) 0.021(3) -0.0045(19) 0.0048(18) -0.001(2)
C3 0.019(2) 0.020(2) 0.030(3) -0.0027(18) -0.003(2) 0.017(2)
C1 0.0106(8) 0.0165(8) 0.0195(12) -0.0008(6) 0.000(3) 0.006(2)
C4 0.0160(9) 0.0189(9) 0.0369(15) -0.0002(7) 0.009(3) -0.010(3)
C7 0.013(3) 0.007(3) 0.019(4) 0.0048(19) 0.003(3) -0.011(3)
C6 0.021(2) 0.016(2) 0.014(2) 0.0022(17) 0.0069(18) -0.0012(19)
C5 0.017(2) 0.030(2) 0.016(2) -0.0025(19) 0.004(2) -0.004(2)
C8 0.022(3) 0.022(4) 0.018(4) -0.002(3) 0.001(3) -0.000(2)
C9 0.0231(12) 0.0179(19) 0.027(4) -0.0025(12) 0.005(5) 0.002(4)
C11 0.017(3) 0.016(4) 0.022(4) -0.002(3) -0.007(3) -0.001(3)
C10 0.017(3) 0.016(3) 0.018(3) -0.005(3) 0.001(3) -0.005(3)
C8' 0.017(3) 0.016(4) 0.022(4) -0.002(3) -0.007(3) -0.001(3)
C9' 0.0231(12) 0.0179(19) 0.027(4) -0.0025(12) 0.005(5) 0.002(4)
C10' 0.038(9) 0.020(7) 0.035(10) 0.006(8) 0.024(8) 0.003(7)
C11' 0.027(8) 0.021(9) 0.022(9) 0.004(8) 0.003(7) 0.003(6)
C7' 0.013(3) 0.007(3) 0.019(4) 0.0048(19) 0.003(3) -0.011(3)

loop_
_atom_type_symbol
_atom_type_scat_dispersion_real
_atom_type_scat_dispersion_imag
_atom_type_scat_Cromer_Mann_a1
_atom_type_scat_Cromer_Mann_a2
_atom_type_scat_Cromer_Mann_a3
_atom_type_scat_Cromer_Mann_a4
_atom_type_scat_Cromer_Mann_b1
_atom_type_scat_Cromer_Mann_b2
_atom_type_scat_Cromer_Mann_b3
_atom_type_scat_Cromer_Mann_b4
_atom_type_scat_Cromer_Mann_c
_atom_type_scat_source
_atom_type_scat_dispersion_source
H 0.00000 0.00000 0.49300 0.32291 0.14019 0.04081 10.51090 26.12570 3.14236 57.79970 0.0030380000826 'International Tables Volume C Table 6.1.1.4 (pp. 500-502)' 'Henke, Gullikson and Davis, At. Data and Nucl. Data Tables, 1993, 54, 2'
C 0.00347 0.00161 2.31000 1.02000 1.58860 0.86500 20.84390 10.20750 0.56870 51.65120 0.215599998832 'International Tables Volume C Table 6.1.1.4 (pp. 500-502)' 'Henke, Gullikson and Davis, At. Data and Nucl. Data Tables, 1993, 54, 2'
S 0.12424 0.12443 6.90530 5.20340 1.43790 1.58630 1.46790 22.21510 0.25360 56.17200 0.866900026798 'International Tables Volume C Table 6.1.1.4 (pp. 500-502)' 'Henke, Gullikson and Davis, At. Data and Nucl. Data Tables, 1993, 54, 2'
O 0.01158 0.00611 3.04850 2.28680 1.54630 0.86700 13.27710 5.70110 0.32390 32.90890 0.250800013542 'International Tables Volume C Table 6.1.1.4 (pp. 500-502)' 'Henke, Gullikson and Davis, At. Data and Nucl. Data Tables, 1993, 54, 2'
F 0.01794 0.01033 3.53920 2.64120 1.51700 1.02430 10.28250 4.29440 0.26150 26.14760 0.277599990368 'International Tables Volume C Table 6.1.1.4 (pp. 500-502)' 'Henke, Gullikson and Davis, At. Data and Nucl. Data Tables, 1993, 54, 2'

loop_
_geom_angle_atom_site_label_1
_geom_angle_atom_site_label_2
_geom_angle_atom_site_label_3
_geom_angle
O1 S1 O2 119.43(9)
C1 S1 O2 106.3(2)
C1 S1 O1 107.6(2)
C3 C2 H2 122.7(3)
C1 C2 H2 122.7(3)
C1 C2 C3 114.6(4)
C2 C3 F1 115.5(4)
C4 C3 F1 119.7(4)
C4 C3 C2 124.8(4)
C2 C1 S1 117.5(4)
C6 C1 S1 119.7(4)
C6 C1 C2 122.81(17)
H4 C4 C3 121.3(3)
C5 C4 C3 117.43(18)
C5 C4 H4 121.3(2)
C11 C7 C8 110.5(9)
C10 C7 C8 92.2(7)
C10 C7 C11 58.3(5)
H6 C6 C1 120.7(2)
C5 C6 C1 118.5(4)
C5 C6 H6 120.7(3)
C4 C5 F2 117.0(4)
C6 C5 F2 121.2(4)
C6 C5 C4 121.8(4)
H8a C8 C7 113.7(6)
H8b C8 C7 113.7(5)
H8b C8 H8a 110.9
C9 C8 C7 89.7(7)
C9 C8 H8a 113.7(6)
C9 C8 H8b 113.7(7)
H9a C9 C8 113.9(6)
H9b C9 C8 113.9(7)
H9b C9 H9a 111.1
C10 C9 C8 88.7(8)
C10 C9 H9a 113.9(6)
C10 C9 H9b 113.9(6)
H11a C11 C7 117.8(4)
H11b C11 C7 117.8(5)
H11b C11 H11a 114.9
C10 C11 C7 60.1(5)
C10 C11 H11a 117.8(4)
C10 C11 H11b 117.8(4)
C9 C10 C7 89.3(7)
C11 C10 C7 61.6(5)
C11 C10 C9 111.5(7)
H10 C10 C7 123.8(4)
H10 C10 C9 123.8(5)
H10 C10 C11 123.8(4)
H8'B C8' H8'A 111.39142754(2)
C9' C8' H8'A 114.2(12)
C9' C8' H8'B 114.2(14)
C7' C8' H8'A 114.2(11)
C7' C8' H8'B 114.2(10)
C7' C8' C9' 86.5(15)
H9'A C9' C8' 112.6(14)
H9'B C9' C8' 112.6(11)
H9'B C9' H9'A 110.1
C10' C9' C8' 95.5(18)
C10' C9' H9'A 112.6(12)
C10' C9' H9'B 112.6(13)
H10' C10' C9' 125.0(13)
C11' C10' C9' 109.7(17)
C11' C10' H10' 125.0(9)
C7' C10' C9' 87.5(15)
C7' C10' H10' 125.0(11)
C7' C10' C11' 57.4(10)
H11C C11' C10' 117.1(10)
H11D C11' C10' 117.1(9)
H11D C11' H11C 114.1
C7' C11' C10' 66.1(13)
C7' C11' H11C 117.1(12)
C7' C11' H11D 117.1(12)
C10' C7' C8' 89.9(15)
C11' C7' C8' 116(2)
C11' C7' C10' 56.5(11)

loop_
_geom_bond_atom_site_label_1
_geom_bond_atom_site_label_2
_geom_bond_distance
S1 O2 1.454(3)
S1 O1 1.432(3)
S1 C1 1.7755(17)
S1 C7 1.714(12)
S1 C7' 1.82(3)
F1 C3 1.364(5)
F2 C5 1.337(5)
C2 H2 0.9500
C2 C3 1.397(8)
C2 C1 1.422(7)
C3 C4 1.347(7)
C1 C6 1.362(7)
C4 H4 0.9500
C4 C5 1.399(7)
C7 C8 1.513(14)
C7 C11 1.534(13)
C7 C10 1.513(11)
C6 H6 0.9500
C6 C5 1.378(7)
C8 H8a 0.9900
C8 H8b 0.9900
C8 C9 1.555(14)
C9 H9a 0.9900
C9 H9b 0.9900
C9 C10 1.564(12)
C11 H11a 0.9900
C11 H11b 0.9900
C11 C10 1.484(8)
C10 H10 1.0000
C8' H8'A 0.9900
C8' H8'B 0.9900
C8' C9' 1.57(2)
C8' C7' 1.56(2)
C9' H9'A 0.9900
C9' H9'B 0.9900
C9' C10' 1.47(3)
C10' H10' 1.0000
C10' C11' 1.487(19)
C10' C7' 1.63(3)
C11' H11C 0.9900
C11' H11D 0.9900
C11' C7' 1.50(2)

loop_
_twin_individual_id
_twin_individual_mass_fraction_refined
1 0.7(2)
2 0.3(2)
